data_2022379
loop_
_publ_author_name
'Saravanan, Raju'
'Singh, Harkesh B.'
'Butcher, Ray J.'

_publ_section_title
;
 Bis(2-nitrophenyl) selenide, bis(2-aminophenyl) selenide and
 bis(2-aminophenyl) telluride: structural and theoretical analysis
;
_journal_coeditor_code ZO3004
_journal_issue 6
_journal_name_full 'Acta Crystallographica Section C'
_journal_page_first
;
;
_journal_paper_doi 10.1107/S2053229621005015
_journal_volume 77
_journal_year 2021
_chemical_formula_iupac 'C12 H12 N2 Se'
_chemical_formula_moiety 'C12 H12 N2 Se'
_chemical_formula_sum 'C12 H12 N2 Se'
_chemical_formula_weight 263.20
_chemical_name_systematic
;
Bis(2-aminophenyl) selenide
;
_space_group_crystal_system monoclinic
_space_group_IT_number 14
_space_group_name_Hall '-P 2yn'
_space_group_name_H-M_alt 'P 1 21/n 1'
_atom_sites_solution_hydrogens mixed
_atom_sites_solution_primary direct
_atom_sites_solution_secondary difmap
_audit_creation_method SHELXL-2018/3
_cell_angle_alpha 90
_cell_angle_beta 92.643(3)
_cell_angle_gamma 90
_cell_formula_units_Z 4
_cell_length_a 8.4557(2)
_cell_length_b 7.0530(2)
_cell_length_c 18.0521(5)
_cell_measurement_reflns_used 9148
_cell_measurement_temperature 100(2)
_cell_measurement_theta_max 31.1670
_cell_measurement_theta_min 2.6940
_cell_volume 1075.45(5)
_computing_cell_refinement
;
CrysAlis PRO (Rigaku OD, 2015\\)
;
_computing_data_collection
;
CrysAlis PRO (Rigaku OD, 2015\\)
;
_computing_data_reduction
;
CrysAlis PRO (Rigaku OD, 2015\\)
;
_computing_molecular_graphics
;
SHELXTL (Sheldrick, 2008\\)
;
_computing_publication_material
;
SHELXTL (Sheldrick, 2008\\)
;
_computing_structure_refinement
;
SHELXL2018 (Sheldrick, 2015b\\)
;
_computing_structure_solution
;
SHELXT2018 (Sheldrick, 2015a\\)
;
_diffrn_ambient_temperature 100(2)
_diffrn_measured_fraction_theta_full 0.991
_diffrn_measured_fraction_theta_max 0.909
_diffrn_measurement_device_type 'Rigaku Saturn 724 Dual Source CCD'
_diffrn_measurement_method '\w scans'
_diffrn_radiation_type MoK\a
_diffrn_radiation_wavelength 0.71073
_diffrn_reflns_av_R_equivalents 0.0732
_diffrn_reflns_av_unetI/netI 0.0413
_diffrn_reflns_limit_h_max 11
_diffrn_reflns_limit_h_min -11
_diffrn_reflns_limit_k_max 9
_diffrn_reflns_limit_k_min -9
_diffrn_reflns_limit_l_max 26
_diffrn_reflns_limit_l_min -26
_diffrn_reflns_number 14393
_diffrn_reflns_theta_full 25.242
_diffrn_reflns_theta_max 31.188
_diffrn_reflns_theta_min 2.259
_diffrn_source 'fine-focus sealed X-ray tube'
_exptl_absorpt_coefficient_mu 3.457
_exptl_absorpt_correction_T_max 0.557
_exptl_absorpt_correction_T_min 0.382
_exptl_absorpt_correction_type numerical
_exptl_absorpt_process_details
;
(NUMABS; Rigaku, 1999\\)
;
_exptl_crystal_colour colorless
_exptl_crystal_density_diffrn 1.626
_exptl_crystal_density_method 'not measured'
_exptl_crystal_description prism
_exptl_crystal_F_000 528
_exptl_crystal_size_max 0.300
_exptl_crystal_size_mid 0.280
_exptl_crystal_size_min 0.170
_refine_diff_density_max 1.577
_refine_diff_density_min -0.827
_refine_ls_extinction_method none
_refine_ls_goodness_of_fit_ref 1.024
_refine_ls_hydrogen_treatment mixed
_refine_ls_matrix_type full
_refine_ls_number_parameters 152
_refine_ls_number_reflns 3168
_refine_ls_number_restraints 4
_refine_ls_restrained_S_all 1.023
_refine_ls_R_factor_all 0.0577
_refine_ls_R_factor_gt 0.0475
_refine_ls_shift/su_max 0.001
_refine_ls_shift/su_mean 0.000
_refine_ls_structure_factor_coef Fsqd
_refine_ls_weighting_details 'w=1/[\s^2^(Fo^2^)+(0.0718P)^2^+1.7514P] where P=(Fo^2^+2Fc^2^)/3'
_refine_ls_weighting_scheme calc
_refine_ls_wR_factor_gt 0.1246
_refine_ls_wR_factor_ref 0.1324
_reflns_number_gt 2695
_reflns_number_total 3168
_reflns_threshold_expression 'I > 2\s(I)'
_cod_data_source_file zo3004sup1.cif
_cod_data_source_block 3
_cod_original_sg_symbol_H-M 'P 21/n'
_cod_database_code 2022379
_shelx_space_group_comment
;
The symmetry employed for this shelxl refinement is uniquely defined
by the following loop, which should always be used as a source of
symmetry information in preference to the above space-group names.
They are only intended as comments.
;

loop_
_space_group_symop_operation_xyz
'x, y, z'
'-x+1/2, y+1/2, -z+1/2'
'-x, -y, -z'
'x-1/2, -y-1/2, z-1/2'

loop_
_atom_site_type_symbol
_atom_site_label
_atom_site_fract_x
_atom_site_fract_y
_atom_site_fract_z
_atom_site_U_iso_or_equiv
_atom_site_adp_type
_atom_site_calc_flag
_atom_site_occupancy
_atom_site_disorder_assembly
_atom_site_disorder_group
Se Se1 0.51147(3) 0.81805(4) 0.71295(2) 0.02687(13) Uani d 1 . .
N N1 0.4090(4) 0.8113(4) 0.54406(18) 0.0342(6) Uani d 1 . .
H H1A 0.382(11) 0.807(12) 0.4971(16) 0.12(3) Uiso d 1 . .
H H1B 0.478(5) 0.885(6) 0.565(2) 0.047(13) Uiso d 1 . .
N N2 0.6668(4) 1.1596(4) 0.62818(18) 0.0342(6) Uani d 1 . .
H H2A 0.726(9) 1.258(8) 0.626(5) 0.12(3) Uiso d 1 . .
H H2B 0.593(4) 1.169(6) 0.659(2) 0.037(12) Uiso d 1 . .
C C1 0.4153(3) 0.6178(5) 0.65435(17) 0.0256(6) Uani d 1 . .
C C2 0.3744(4) 0.4510(5) 0.6904(2) 0.0335(7) Uani d 1 . .
H H2 0.397311 0.437362 0.742090 0.040 Uiso calc 1 . .
C C3 0.3005(4) 0.3056(5) 0.6508(3) 0.0394(9) Uani d 1 . .
H H3 0.269982 0.193213 0.675358 0.047 Uiso calc 1 . .
C C4 0.2714(4) 0.3248(5) 0.5752(3) 0.0398(9) Uani d 1 . .
H H4 0.223860 0.223470 0.547598 0.048 Uiso calc 1 . .
C C5 0.3113(4) 0.4917(5) 0.5393(2) 0.0336(7) Uani d 1 . .
H H5 0.290883 0.502654 0.487335 0.040 Uiso calc 1 . .
C C6 0.3809(3) 0.6431(5) 0.57857(18) 0.0275(6) Uani d 1 . .
C C7 0.7113(3) 0.8318(4) 0.66588(17) 0.0236(6) Uani d 1 . .
C C8 0.8086(4) 0.6711(5) 0.6664(2) 0.0298(6) Uani d 1 . .
H H8 0.774217 0.557629 0.689027 0.036 Uiso calc 1 . .
C C9 0.9543(4) 0.6755(5) 0.6343(2) 0.0352(7) Uani d 1 . .
H H9 1.019774 0.566000 0.634625 0.042 Uiso calc 1 . .
C C10 1.0027(4) 0.8417(6) 0.6019(2) 0.0363(8) Uani d 1 . .
H H10 1.102199 0.845802 0.579549 0.044 Uiso calc 1 . .
C C11 0.9090(4) 1.0023(5) 0.60149(18) 0.0318(7) Uani d 1 . .
H H11 0.944985 1.115175 0.579032 0.038 Uiso calc 1 . .
C C12 0.7605(4) 1.0003(5) 0.63404(16) 0.0261(6) Uani d 1 . .

loop_
_atom_site_aniso_label
_atom_site_aniso_U_11
_atom_site_aniso_U_22
_atom_site_aniso_U_33
_atom_site_aniso_U_12
_atom_site_aniso_U_13
_atom_site_aniso_U_23
Se1 0.02233(18) 0.03051(19) 0.02851(18) 0.00105(11) 0.00909(11) 0.00240(11)
N1 0.0369(16) 0.0339(15) 0.0319(14) -0.0017(12) 0.0028(12) 0.0053(12)
N2 0.0331(15) 0.0315(15) 0.0387(15) 0.0069(12) 0.0082(12) 0.0026(12)
C1 0.0178(12) 0.0259(13) 0.0336(14) 0.0019(10) 0.0077(10) 0.0042(12)
C2 0.0251(14) 0.0286(15) 0.0478(18) 0.0055(12) 0.0135(13) 0.0097(14)
C3 0.0322(17) 0.0245(15) 0.063(2) 0.0011(12) 0.0204(16) 0.0086(15)
C4 0.0221(15) 0.0273(16) 0.071(3) -0.0032(11) 0.0129(15) -0.0099(16)
C5 0.0245(14) 0.0335(16) 0.0432(18) 0.0019(12) 0.0067(13) -0.0040(14)
C6 0.0187(12) 0.0290(14) 0.0356(15) 0.0007(10) 0.0079(11) 0.0023(12)
C7 0.0173(12) 0.0272(14) 0.0268(13) 0.0013(10) 0.0064(10) -0.0001(11)
C8 0.0246(14) 0.0301(16) 0.0346(16) 0.0051(11) 0.0018(12) -0.0026(13)
C9 0.0261(15) 0.0412(19) 0.0386(18) 0.0095(13) 0.0054(13) -0.0024(14)
C10 0.0235(15) 0.051(2) 0.0345(16) 0.0060(13) 0.0075(12) -0.0020(15)
C11 0.0269(14) 0.0383(17) 0.0307(15) -0.0054(12) 0.0057(11) 0.0029(13)
C12 0.0250(13) 0.0310(15) 0.0225(12) -0.0012(11) 0.0039(10) 0.0001(11)

loop_
_atom_type_symbol
_atom_type_description
_atom_type_scat_dispersion_real
_atom_type_scat_dispersion_imag
_atom_type_scat_source
C C 0.0033 0.0016 'International Tables Vol C Tables 4.2.6.8 and 6.1.1.4'
H H 0.0000 0.0000 'International Tables Vol C Tables 4.2.6.8 and 6.1.1.4'
N N 0.0061 0.0033 'International Tables Vol C Tables 4.2.6.8 and 6.1.1.4'
Se Se -0.0929 2.2259 'International Tables Vol C Tables 4.2.6.8 and 6.1.1.4'

loop_
_geom_angle_atom_site_label_1
_geom_angle_atom_site_label_2
_geom_angle_atom_site_label_3
_geom_angle_site_symmetry_1
_geom_angle_site_symmetry_3
_geom_angle
_geom_angle_publ_flag
C1 Se1 C7 . . 98.72(12) y
C6 N1 H1A . . 112(6) ?
C6 N1 H1B . . 117(3) ?
H1A N1 H1B . . 126(7) ?
C12 N2 H2A . . 109(6) ?
C12 N2 H2B . . 116(3) ?
H2A N2 H2B . . 114(7) ?
C2 C1 C6 . . 121.3(3) ?
C2 C1 Se1 . . 118.1(2) ?
C6 C1 Se1 . . 120.6(2) ?
C3 C2 C1 . . 120.0(3) ?
C3 C2 H2 . . 120.0 ?
C1 C2 H2 . . 120.0 ?
C4 C3 C2 . . 119.6(3) ?
C4 C3 H3 . . 120.2 ?
C2 C3 H3 . . 120.2 ?
C3 C4 C5 . . 120.4(3) ?
C3 C4 H4 . . 119.8 ?
C5 C4 H4 . . 119.8 ?
C4 C5 C6 . . 121.1(4) ?
C4 C5 H5 . . 119.5 ?
C6 C5 H5 . . 119.5 ?
N1 C6 C5 . . 120.7(3) ?
N1 C6 C1 . . 121.7(3) ?
C5 C6 C1 . . 117.6(3) ?
C12 C7 C8 . . 120.5(3) ?
C12 C7 Se1 . . 120.6(2) ?
C8 C7 Se1 . . 118.9(2) ?
C9 C8 C7 . . 120.8(3) ?
C9 C8 H8 . . 119.6 ?
C7 C8 H8 . . 119.6 ?
C10 C9 C8 . . 118.9(3) ?
C10 C9 H9 . . 120.6 ?
C8 C9 H9 . . 120.6 ?
C9 C10 C11 . . 121.1(3) ?
C9 C10 H10 . . 119.4 ?
C11 C10 H10 . . 119.4 ?
C10 C11 C12 . . 120.7(3) ?
C10 C11 H11 . . 119.6 ?
C12 C11 H11 . . 119.6 ?
N2 C12 C7 . . 123.2(3) ?
N2 C12 C11 . . 118.7(3) ?
C7 C12 C11 . . 118.0(3) ?

loop_
_geom_bond_atom_site_label_1
_geom_bond_atom_site_label_2
_geom_bond_site_symmetry_2
_geom_bond_distance
_geom_bond_publ_flag
Se1 C1 . 1.922(3) y
Se1 C7 . 1.928(3) y
N1 C6 . 1.366(4) ?
N1 H1A . 0.87(2) ?
N1 H1B . 0.856(19) ?
N2 C12 . 1.376(4) ?
N2 H2A . 0.85(2) ?
N2 H2B . 0.861(19) ?
C1 C2 . 1.395(4) ?
C1 C6 . 1.397(4) ?
C2 C3 . 1.383(6) ?
C2 H2 . 0.9500 ?
C3 C4 . 1.381(7) ?
C3 H3 . 0.9500 ?
C4 C5 . 1.393(5) ?
C4 H4 . 0.9500 ?
C5 C6 . 1.397(5) ?
C5 H5 . 0.9500 ?
C7 C12 . 1.392(4) ?
C7 C8 . 1.400(4) ?
C8 C9 . 1.386(5) ?
C8 H8 . 0.9500 ?
C9 C10 . 1.381(5) ?
C9 H9 . 0.9500 ?
C10 C11 . 1.382(5) ?
C10 H10 . 0.9500 ?
C11 C12 . 1.411(4) ?
C11 H11 . 0.9500 ?

loop_
_geom_hbond_atom_site_label_D
_geom_hbond_atom_site_label_H
_geom_hbond_atom_site_label_A
_geom_hbond_site_symmetry_A
_geom_hbond_distance_DH
_geom_hbond_distance_HA
_geom_hbond_distance_DA
_geom_hbond_angle_DHA
_geom_hbond_publ_flag
N1 H1A N2 3_676 0.87(2) 2.29(2) 3.152(5) 171(8) yes
N1 H1B Se1 . 0.856(19) 2.72(5) 3.131(3) 111(4) yes
N2 H2B Se1 . 0.861(19) 2.76(4) 3.171(3) 111(3) yes
C8 H8 Se1 2_646 0.95 3.00 3.599(3) 122.7 yes

loop_
_geom_torsion_atom_site_label_1
_geom_torsion_atom_site_label_2
_geom_torsion_atom_site_label_3
_geom_torsion_atom_site_label_4
_geom_torsion_site_symmetry_1
_geom_torsion_site_symmetry_2
_geom_torsion_site_symmetry_3
_geom_torsion_site_symmetry_4
_geom_torsion
_geom_torsion_publ_flag
C6 C1 C2 C3 . . . . 1.0(4) ?
Se1 C1 C2 C3 . . . . 178.0(2) ?
C1 C2 C3 C4 . . . . 1.7(5) ?
C2 C3 C4 C5 . . . . -2.1(5) ?
C3 C4 C5 C6 . . . . -0.2(5) ?
C4 C5 C6 N1 . . . . -175.1(3) ?
C4 C5 C6 C1 . . . . 2.8(4) ?
C2 C1 C6 N1 . . . . 174.7(3) ?
Se1 C1 C6 N1 . . . . -2.3(4) ?
C2 C1 C6 C5 . . . . -3.2(4) ?
Se1 C1 C6 C5 . . . . 179.9(2) ?
C12 C7 C8 C9 . . . . -1.0(5) ?
Se1 C7 C8 C9 . . . . -178.9(3) ?
C7 C8 C9 C10 . . . . 0.2(5) ?
C8 C9 C10 C11 . . . . 0.4(6) ?
C9 C10 C11 C12 . . . . -0.2(5) ?
C8 C7 C12 N2 . . . . 176.3(3) ?
Se1 C7 C12 N2 . . . . -5.8(4) ?
C8 C7 C12 C11 . . . . 1.1(5) ?
Se1 C7 C12 C11 . . . . 179.0(2) ?
C10 C11 C12 N2 . . . . -175.9(3) ?
C10 C11 C12 C7 . . . . -0.5(5) ?

_cod_database_fobs_code 2022379
